data_4317478
loop_
_publ_author_name
'C. Belle'
'C. Beguin'
'I. Gautier-Luneau'
'S. Hamman'
'C. Philouze'
'J. L. Pierre'
'F. Thomas'
'S. Torelli'
'E. Saint-Aman'
'M. Bonin'

_publ_contact_author_address
;
Laboratoire de Chimie Biomim\'etique 
(LEDSS, UMR CNRS 5616)
Universit\'e J. Fourier, BP 53, 38041 Grenoble Cedex 9 - France
;
_publ_contact_author_email ' Catherine.Belle@ujf-grenoble.fr '
_publ_contact_author_name ' Catherine BELLE '
_publ_section_title
;
 Dicopper(II) Complexes of H-BPMP-Type Ligands: pH-Induced Changes of
 Redox, Spectroscopic (19F NMR Studies of Fluorinated Complexes),
 Structural Properties, and Catecholase Activities
;
_journal_name_full 'Inorganic Chemistry'
_journal_page_first 479
_journal_page_last 491
_journal_paper_doi 10.1021/ic010534g
_journal_volume 41
_journal_year 2002
_chemical_formula_sum 'C32 H31 Cl2 Cu2 F N6 O10'
_chemical_formula_weight 876.63
_space_group_IT_number 14
_symmetry_cell_setting monoclinic
_symmetry_Int_Tables_number 14
_symmetry_space_group_name_Hall '-P 2ybc'
_symmetry_space_group_name_H-M 'P 1 21/c 1'
_audit_creation_date 2001-02-16
_audit_creation_method 'by teXsan v1.8'
_cell_angle_alpha 90
_cell_angle_beta 105.00(2)
_cell_angle_gamma 90
_cell_formula_units_Z 4
_cell_length_a 11.641(4)
_cell_length_b 22.08(1)
_cell_length_c 14.161(3)
_cell_measurement_reflns_used 0
_cell_measurement_temperature 293
_cell_measurement_theta_max 0.0
_cell_measurement_theta_min 0.0
_cell_volume 3516(2)
_computing_cell_refinement 'MSC/AFC Diffractometer Control'
_computing_data_collection 'MSC/AFC Diffractometer Control'
_computing_data_reduction 'teXsan (MSC, 1992-1997)'
_computing_publication_material 'teXsan (MSC, 1992-1997)'
_computing_structure_refinement 'teXsan (MSC, 1992-1997)'
_diffrn_ambient_temperature 293
_diffrn_measurement_device_type CAD-4
_diffrn_orient_matrix_UB_11 -0.03491
_diffrn_orient_matrix_UB_12 0.00463
_diffrn_orient_matrix_UB_13 -0.07196
_diffrn_orient_matrix_UB_21 -0.07684
_diffrn_orient_matrix_UB_22 -0.01724
_diffrn_orient_matrix_UB_23 0.00680
_diffrn_orient_matrix_UB_31 0.02801
_diffrn_orient_matrix_UB_32 -0.04162
_diffrn_orient_matrix_UB_33 -0.01092
_diffrn_radiation_detector 'scintillation counter'
_diffrn_radiation_monochromator graphite
_diffrn_radiation_source 'X-ray tube'
_diffrn_radiation_type 'Mo K\a'
_diffrn_radiation_wavelength 0.71073
_diffrn_reflns_av_R_equivalents 0.03483
_diffrn_reflns_av_sigmaI/netI 0.070
_diffrn_reflns_limit_h_max 11
_diffrn_reflns_limit_h_min 0
_diffrn_reflns_limit_k_max 22
_diffrn_reflns_limit_k_min -22
_diffrn_reflns_limit_l_max 13
_diffrn_reflns_limit_l_min -14
_diffrn_reflns_number 12699
_diffrn_reflns_reduction_process 'Lp corrections applied'
_diffrn_reflns_theta_max 24.97
_diffrn_reflns_theta_min 2.03
_diffrn_standards_decay_% -13.30
_diffrn_standards_interval_count 0
_diffrn_standards_number 2
_exptl_absorpt_coefficient_mu 1.433
_exptl_absorpt_correction_type none
_exptl_crystal_colour olive-green
_exptl_crystal_density_diffrn 1.656
_exptl_crystal_density_meas ?
_exptl_crystal_description platelet
_exptl_crystal_F_000 1784.00
_exptl_crystal_size_max 0.30
_exptl_crystal_size_mid 0.20
_exptl_crystal_size_min 0.15
_refine_diff_density_max 1.34
_refine_diff_density_min -0.65
_refine_ls_extinction_method none
_refine_ls_goodness_of_fit_all 1.887
_refine_ls_goodness_of_fit_ref 1.887
_refine_ls_hydrogen_treatment noref
_refine_ls_matrix_type full
_refine_ls_number_constraints 0
_refine_ls_number_parameters 478
_refine_ls_number_reflns 2984
_refine_ls_number_restraints 0
_refine_ls_R_factor_all 0.0595
_refine_ls_R_factor_gt 0.0595
_refine_ls_shift/su_max 0.0940
_refine_ls_shift/su_mean 0.0030
_refine_ls_structure_factor_coef F
_refine_ls_weighting_details 'w = 1/[\s^2^(Fo) + 0.00031|Fo|^2^]'
_refine_ls_weighting_scheme sigma
_refine_ls_wR_factor_all 0.0657
_refine_ls_wR_factor_ref 0.0657
_reflns_number_gt 2984
_reflns_number_total 9786
_reflns_threshold_expression I>1.00\s(I)
_cod_data_source_file ic010534g_2.cif
_cod_data_source_block '[Cu2(LF)(_OH)]2+'
_cod_depositor_comments
;
The following automatic conversions were performed:

'_exptl_crystal_density_meas' value 'not measured' was changed to '?'
- the value is perceived as not measured.

Automatic conversion script
Id: cif_fix_values 3008 2015-01-20 13:52:24Z robertas 
;
_cod_original_sg_symbol_H-M 'P 21/c '
_cod_original_formula_sum 'C32 H31 N6 O10 F Cl2 Cu2 '
_cod_database_code 4317478

loop_
_symmetry_equiv_pos_as_xyz
'   +x,   +y,   +z'
'   -x,1/2+y,1/2-z'
'   -x,   -y,   -z'
'   +x,1/2-y,1/2+z'

loop_
_atom_site_label
_atom_site_fract_x
_atom_site_fract_y
_atom_site_fract_z
_atom_site_U_iso_or_equiv
_atom_site_occupancy
_atom_site_refinement_flags
_atom_site_adp_type
_atom_site_calc_flag
_atom_site_calc_attached_atom
Cu1 0.36020(7) 0.52088(4) 0.70131(6) 0.0361(2) 1.000 . Uani d ?
Cu2 0.21078(7) 0.62520(4) 0.72797(5) 0.0344(2) 1.000 . Uani d ?
Cl1 0.6611(2) 0.7192(1) 0.7516(1) 0.0520(6) 1.000 . Uani d ?
Cl2 0.2607(2) 0.6593(1) 0.2687(2) 0.0638(7) 1.000 . Uani d ?
F1 -0.0081(4) 0.3952(2) 0.9377(3) 0.083(2) 1.000 . Uani d ?
O1 0.1804(4) 0.5318(2) 0.6955(3) 0.037(1) 1.000 . Uani d ?
O2 0.3468(3) 0.6057(2) 0.6809(3) 0.038(1) 1.000 . Uani d ?
O3 0.7478(4) 0.6758(3) 0.7946(4) 0.074(2) 1.000 . Uani d ?
O4 0.7062(6) 0.7575(4) 0.6901(5) 0.117(3) 1.000 . Uani d ?
O5 0.6351(5) 0.7538(3) 0.8278(5) 0.105(2) 1.000 . Uani d ?
O6 0.5556(4) 0.6889(3) 0.6976(4) 0.062(2) 1.000 . Uani d ?
O7 0.2751(6) 0.6095(3) 0.2145(4) 0.097(2) 1.000 . Uani d ?
O8 0.3106(8) 0.6524(4) 0.3680(4) 0.141(3) 1.000 . Uani d ?
O9 0.1564(7) 0.6830(6) 0.2391(8) 0.242(5) 1.000 . Uani d ?
O10 0.329(1) 0.7051(5) 0.2431(6) 0.242(5) 1.000 . Uani d ?
N1 0.3603(4) 0.4318(3) 0.7282(4) 0.040(2) 1.000 . Uani d ?
N2 0.0661(4) 0.6332(3) 0.7795(4) 0.037(2) 1.000 . Uani d ?
N3 0.3603(5) 0.4923(3) 0.5638(4) 0.038(2) 1.000 . Uani d ?
N4 0.5016(5) 0.5186(3) 0.8209(4) 0.038(2) 1.000 . Uani d ?
N5 0.1019(5) 0.6642(3) 0.6052(4) 0.038(2) 1.000 . Uani d ?
N6 0.2887(5) 0.6652(3) 0.8556(4) 0.040(2) 1.000 . Uani d ?
C1 0.1291(5) 0.4969(4) 0.7492(4) 0.037(2) 1.000 . Uani d ?
C2 0.1604(6) 0.4360(3) 0.7652(5) 0.038(2) 1.000 . Uani d ?
C3 0.1136(7) 0.4012(4) 0.8289(5) 0.051(2) 1.000 . Uani d ?
C4 0.0330(7) 0.4272(4) 0.8720(5) 0.055(3) 1.000 . Uani d ?
C5 -0.0083(6) 0.4851(4) 0.8506(5) 0.052(2) 1.000 . Uani d ?
C6 0.0369(6) 0.5216(3) 0.7853(4) 0.036(2) 1.000 . Uani d ?
C7 0.2358(6) 0.4074(3) 0.7079(5) 0.045(2) 1.000 . Uani d ?
C8 0.4228(7) 0.4046(4) 0.6598(6) 0.054(3) 1.000 . Uani d ?
C9 0.3812(6) 0.4323(4) 0.5613(5) 0.040(2) 1.000 . Uani d ?
C10 0.3708(7) 0.4026(4) 0.4758(6) 0.055(3) 1.000 . Uani d ?
C11 0.3375(8) 0.4340(4) 0.3887(6) 0.068(3) 1.000 . Uani d ?
C12 0.3164(7) 0.4942(4) 0.3897(5) 0.056(3) 1.000 . Uani d ?
C13 0.3277(6) 0.5219(4) 0.4788(5) 0.045(2) 1.000 . Uani d ?
C14 0.4268(6) 0.4195(3) 0.8301(5) 0.046(2) 1.000 . Uani d ?
C15 0.5190(6) 0.4663(3) 0.8660(5) 0.038(2) 1.000 . Uani d ?
C16 0.6128(6) 0.4560(4) 0.9474(5) 0.054(3) 1.000 . Uani d ?
C17 0.6917(7) 0.5004(4) 0.9788(6) 0.059(3) 1.000 . Uani d ?
C18 0.6785(7) 0.5550(4) 0.9306(5) 0.059(3) 1.000 . Uani d ?
C19 0.5804(6) 0.5620(4) 0.8500(5) 0.045(2) 1.000 . Uani d ?
C20 -0.0163(6) 0.5807(4) 0.7519(5) 0.042(2) 1.000 . Uani d ?
C21 0.0101(6) 0.6905(4) 0.7328(5) 0.048(2) 1.000 . Uani d ?
C22 0.0045(6) 0.6903(4) 0.6247(5) 0.041(2) 1.000 . Uani d ?
C23 -0.0860(6) 0.7140(4) 0.5533(6) 0.055(3) 1.000 . Uani d ?
C24 -0.0744(7) 0.7125(4) 0.4593(6) 0.067(3) 1.000 . Uani d ?
C25 0.0218(7) 0.6861(4) 0.4384(5) 0.061(3) 1.000 . Uani d ?
C26 0.1072(6) 0.6638(4) 0.5119(5) 0.046(2) 1.000 . Uani d ?
C27 0.1023(6) 0.6404(4) 0.8870(5) 0.048(2) 1.000 . Uani d ?
C28 0.2199(6) 0.6702(4) 0.9179(5) 0.041(2) 1.000 . Uani d ?
C29 0.2563(6) 0.6993(4) 1.0060(5) 0.052(2) 1.000 . Uani d ?
C30 0.3662(8) 0.7224(4) 1.0347(5) 0.065(3) 1.000 . Uani d ?
C31 0.4388(7) 0.7187(4) 0.9704(6) 0.065(3) 1.000 . Uani d ?
C32 0.3969(6) 0.6897(4) 0.8823(5) 0.047(2) 1.000 . Uani d ?
H1 0.1426 0.3556 0.8403 0.068 1.000 . Uiso c ?
H2 -0.0719 0.5009 0.8763 0.061 1.000 . Uiso c ?
H4 0.3901 0.3604 0.4762 0.072 1.000 . Uiso c ?
H5 0.3285 0.4141 0.3277 0.084 1.000 . Uiso c ?
H6 0.2907 0.5193 0.3297 0.075 1.000 . Uiso c ?
H7 0.3093 0.5662 0.4799 0.056 1.000 . Uiso c ?
H8 0.6187 0.4176 0.9842 0.074 1.000 . Uiso c ?
H9 0.7620 0.4935 1.0303 0.070 1.000 . Uiso c ?
H10 0.7338 0.5894 0.9573 0.076 1.000 . Uiso c ?
H11 0.5676 0.6034 0.8127 0.065 1.000 . Uiso c ?
H13 -0.1557 0.7306 0.5691 0.077 1.000 . Uiso c ?
H14 -0.1398 0.7293 0.4085 0.076 1.000 . Uiso c ?
H15 0.0269 0.6841 0.3695 0.074 1.000 . Uiso c ?
H16 0.1776 0.6443 0.4956 0.059 1.000 . Uiso c ?
H17 0.2056 0.6995 1.0529 0.056 1.000 . Uiso c ?
H18 0.3929 0.7471 1.0933 0.081 1.000 . Uiso c ?
H19 0.5234 0.7303 0.9907 0.080 1.000 . Uiso c ?
H20 0.4441 0.6918 0.8329 0.054 1.000 . Uiso c ?
H21 0.4089 0.3601 0.6563 0.065 1.000 . Uiso c ?
H22 0.5077 0.4089 0.6860 0.065 1.000 . Uiso c ?
H23 0.4595 0.3779 0.8362 0.052 1.000 . Uiso c ?
H24 0.3697 0.4177 0.8723 0.052 1.000 . Uiso c ?
H25 0.0636 0.7257 0.7643 0.063 1.000 . Uiso c ?
H26 -0.0639 0.6992 0.7445 0.063 1.000 . Uiso c ?
H27 0.1044 0.6025 0.9199 0.058 1.000 . Uiso c ?
H28 0.0436 0.6656 0.9080 0.058 1.000 . Uiso c ?
H29 0.2364 0.3637 0.7139 0.047 1.000 . Uiso c ?
H30 0.1977 0.4142 0.6358 0.047 1.000 . Uiso c ?
H31 -0.0461 0.5797 0.6802 0.042 1.000 . Uiso c ?
H32 -0.0870 0.5880 0.7753 0.042 1.000 . Uiso c ?
H33 0.4013 0.6291 0.6710 0.038 1.000 . Uiso c ?

loop_
_atom_site_aniso_label
_atom_site_aniso_U_11
_atom_site_aniso_U_22
_atom_site_aniso_U_33
_atom_site_aniso_U_12
_atom_site_aniso_U_13
_atom_site_aniso_U_23
Cu1 0.0334(5) 0.0406(6) 0.0340(4) -0.0005(4) 0.0084(4) 0.0022(5)
Cu2 0.0268(4) 0.0498(6) 0.0287(4) 0.0007(4) 0.0113(3) 0.0010(4)
Cl1 0.039(1) 0.049(1) 0.072(1) -0.006(1) 0.0223(9) -0.009(1)
Cl2 0.056(1) 0.075(2) 0.063(1) 0.005(1) 0.021(1) -0.008(1)
F1 0.098(3) 0.095(4) 0.071(3) -0.022(3) 0.050(2) 0.030(3)
O1 0.032(2) 0.047(3) 0.041(2) 0.003(2) 0.024(2) 0.010(2)
O2 0.021(2) 0.060(3) 0.042(3) -0.002(2) 0.023(2) -0.006(3)
O3 0.046(3) 0.072(5) 0.099(4) 0.004(3) 0.010(3) -0.003(4)
O4 0.102(5) 0.119(6) 0.135(6) -0.034(5) 0.039(4) 0.039(5)
O5 0.074(4) 0.108(5) 0.145(5) -0.023(4) 0.050(4) -0.078(4)
O6 0.037(3) 0.063(4) 0.076(3) -0.010(3) -0.003(3) -0.006(3)
O7 0.119(5) 0.093(5) 0.077(4) 0.044(4) 0.024(4) -0.017(4)
O8 0.245(9) 0.137(7) 0.045(4) 0.051(7) 0.045(5) 0.014(4)
O9 0.094(5) 0.34(1) 0.26(1) 0.097(7) -0.005(6) -0.184(8)
O10 0.42(1) 0.22(1) 0.078(5) -0.214(9) 0.066(7) -0.022(6)
N1 0.032(3) 0.048(4) 0.037(3) 0.004(3) 0.006(3) -0.003(3)
N2 0.031(3) 0.050(4) 0.035(3) 0.002(3) 0.019(2) 0.004(3)
N3 0.042(3) 0.039(4) 0.036(3) 0.002(3) 0.017(2) -0.002(3)
N4 0.037(3) 0.036(4) 0.042(3) 0.000(3) 0.011(3) 0.004(3)
N5 0.036(3) 0.044(4) 0.037(3) 0.007(3) 0.013(3) 0.006(3)
N6 0.035(3) 0.053(4) 0.035(3) 0.001(3) 0.012(3) -0.001(3)
C1 0.027(4) 0.058(6) 0.027(4) -0.005(4) 0.007(3) 0.001(4)
C2 0.039(4) 0.035(5) 0.039(4) -0.012(4) 0.010(3) 0.006(4)
C3 0.048(4) 0.054(5) 0.047(4) -0.009(4) 0.007(4) 0.011(4)
C4 0.055(5) 0.065(6) 0.046(5) -0.017(5) 0.014(4) 0.010(5)
C5 0.040(4) 0.072(6) 0.045(4) -0.022(5) 0.014(3) -0.002(5)
C6 0.043(4) 0.032(4) 0.028(4) -0.009(4) 0.004(3) -0.002(4)
C7 0.049(4) 0.038(5) 0.047(4) -0.009(4) 0.012(4) 0.008(4)
C8 0.050(5) 0.049(6) 0.061(5) 0.000(4) 0.013(4) -0.004(4)
C9 0.032(4) 0.044(5) 0.049(4) 0.002(4) 0.019(3) 0.003(4)
C10 0.056(5) 0.052(6) 0.064(5) -0.003(4) 0.026(4) -0.022(5)
C11 0.079(6) 0.079(7) 0.050(5) -0.009(5) 0.025(4) -0.025(5)
C12 0.064(5) 0.072(7) 0.033(4) 0.000(5) 0.012(4) -0.009(4)
C13 0.042(4) 0.052(5) 0.042(4) 0.001(4) 0.014(3) 0.001(4)
C14 0.052(4) 0.040(5) 0.041(4) 0.007(4) 0.004(4) 0.011(4)
C15 0.036(4) 0.042(5) 0.040(4) 0.006(4) 0.016(3) 0.001(4)
C16 0.044(5) 0.064(6) 0.051(5) -0.004(5) 0.007(4) 0.014(4)
C17 0.055(5) 0.064(6) 0.050(5) 0.011(5) 0.000(4) 0.007(5)
C18 0.047(5) 0.076(6) 0.048(5) -0.010(5) 0.001(4) -0.006(5)
C19 0.048(4) 0.048(5) 0.041(4) -0.001(4) 0.012(4) -0.001(4)
C20 0.026(4) 0.062(6) 0.044(4) -0.011(4) 0.018(3) -0.006(4)
C21 0.039(4) 0.059(6) 0.050(4) 0.019(4) 0.019(3) 0.007(4)
C22 0.037(4) 0.046(5) 0.039(4) -0.002(4) 0.006(3) 0.006(4)
C23 0.038(4) 0.057(6) 0.063(5) 0.008(4) 0.000(4) 0.012(5)
C24 0.056(5) 0.069(7) 0.059(5) -0.008(5) -0.015(4) 0.019(5)
C25 0.067(5) 0.077(7) 0.034(4) 0.006(5) 0.002(4) 0.008(5)
C26 0.055(5) 0.052(5) 0.031(4) 0.008(4) 0.013(3) -0.001(4)
C27 0.055(4) 0.064(6) 0.029(4) 0.007(4) 0.020(3) -0.004(4)
C28 0.039(4) 0.054(5) 0.029(4) 0.000(4) 0.006(3) 0.003(4)
C29 0.052(5) 0.064(6) 0.042(4) -0.007(5) 0.015(4) -0.006(4)
C30 0.088(6) 0.064(6) 0.045(5) 0.015(6) 0.018(4) -0.014(5)
C31 0.055(5) 0.062(6) 0.065(5) -0.009(5) -0.009(4) -0.007(5)
C32 0.048(4) 0.063(6) 0.030(4) 0.001(4) 0.010(3) 0.002(4)

loop_
_atom_type_symbol
_atom_type_oxidation_number
_atom_type_number_in_cell
_atom_type_scat_dispersion_real
_atom_type_scat_dispersion_imag
_atom_type_scat_source
Cu 0 8 0.263 1.266
;International Tables for Crystallography
(1992, Vol. C, Tables 4.2.6.8 and 6.1.1.1)
;
C 0 128 0.002 0.002
;International Tables for Crystallography
(1992, Vol. C, Tables 4.2.6.8 and 6.1.1.1)
;
N 0 24 0.004 0.003
;International Tables for Crystallography
(1992, Vol. C, Tables 4.2.6.8 and 6.1.1.1)
;
O 0 40 0.008 0.006
;International Tables for Crystallography
(1992, Vol. C, Tables 4.2.6.8 and 6.1.1.1)
;
F 0 4 0.014 0.010
;International Tables for Crystallography
(1992, Vol. C, Tables 4.2.6.8 and 6.1.1.1)
;
Cl 0 8 0.132 0.159
;International Tables for Crystallography
(1992, Vol. C, Tables 4.2.6.8 and 6.1.1.1)
;
H 0 124 0.000 0.000
;International Tables for Crystallography
(1992, Vol. C, Table 6.1.1.2)
;

loop_
_geom_angle_atom_site_label_1
_geom_angle_atom_site_label_2
_geom_angle_atom_site_label_3
_geom_angle
_geom_angle_site_symmetry_1
_geom_angle_site_symmetry_2
_geom_angle_site_symmetry_3
_geom_angle_publ_flag
O1 CU1 O2 80.7(2) . . . yes
O1 CU1 N1 94.2(2) . . . yes
O1 CU1 N3 104.2(2) . . . yes
O1 CU1 N4 128.5(2) . . . yes
O2 CU1 N1 174.4(2) . . . yes
O2 CU1 N3 100.4(2) . . . yes
O2 CU1 N4 99.7(2) . . . yes
N1 CU1 N3 83.0(2) . . . yes
N1 CU1 N4 81.8(2) . . . yes
N3 CU1 N4 125.8(2) . . . yes
O1 CU2 O2 79.2(2) . . . yes
O1 CU2 N2 93.2(2) . . . yes
O1 CU2 N5 101.1(2) . . . yes
O1 CU2 N6 129.4(2) . . . yes
O2 CU2 N2 172.0(2) . . . yes
O2 CU2 N5 100.6(2) . . . yes
O2 CU2 N6 101.0(2) . . . yes
N2 CU2 N5 83.1(2) . . . yes
N2 CU2 N6 82.0(2) . . . yes
N5 CU2 N6 127.8(2) . . . yes
O3 CL1 O4 109.6(4) . . . yes
O3 CL1 O5 107.9(4) . . . yes
O3 CL1 O6 109.3(3) . . . yes
O4 CL1 O5 109.5(5) . . . yes
O4 CL1 O6 110.9(4) . . . yes
O5 CL1 O6 109.6(4) . . . yes
O7 CL2 O8 113.6(5) . . . yes
O7 CL2 O9 112.6(6) . . . yes
O7 CL2 O10 106.0(6) . . . yes
O8 CL2 O9 119.2(7) . . . yes
O8 CL2 O10 103.2(5) . . . yes
O9 CL2 O10 99.9(8) . . . yes
CU1 O1 CU2 89.7(2) . . . yes
CU1 O1 C1 120.3(4) . . . yes
CU2 O1 C1 120.9(4) . . . yes
CU1 O2 CU2 102.2(2) . . . yes
CU1 O2 H33 125.9 . . . no
CU2 O2 H33 129.2 . . . no
CU1 N1 C7 111.2(4) . . . yes
CU1 N1 C8 104.5(5) . . . yes
CU1 N1 C14 109.9(4) . . . yes
C7 N1 C8 110.0(5) . . . yes
C7 N1 C14 110.9(6) . . . yes
C8 N1 C14 110.1(5) . . . yes
CU2 N2 C20 112.3(4) . . . yes
CU2 N2 C21 103.0(4) . . . yes
CU2 N2 C27 110.0(4) . . . yes
C20 N2 C21 111.4(5) . . . yes
C20 N2 C27 110.2(6) . . . yes
C21 N2 C27 109.8(6) . . . yes
CU1 N3 C9 111.9(4) . . . yes
CU1 N3 C13 129.5(5) . . . yes
C9 N3 C13 117.9(6) . . . yes
CU1 N4 C15 114.6(4) . . . yes
CU1 N4 C19 126.2(5) . . . yes
C15 N4 C19 118.8(5) . . . yes
CU2 N5 C22 111.6(4) . . . yes
CU2 N5 C26 130.9(5) . . . yes
C22 N5 C26 117.2(5) . . . yes
CU2 N6 C28 114.9(4) . . . yes
CU2 N6 C32 127.4(5) . . . yes
C28 N6 C32 117.5(6) . . . yes
O1 C1 C2 121.0(6) . . . yes
O1 C1 C6 118.7(7) . . . yes
C2 C1 C6 120.2(7) . . . yes
C1 C2 C3 120.3(7) . . . yes
C1 C2 C7 119.2(7) . . . yes
C3 C2 C7 120.3(7) . . . yes
C2 C3 C4 118.9(8) . . . yes
C2 C3 H1 117.3 . . . no
C4 C3 H1 123.9 . . . no
F1 C4 C3 119.5(8) . . . yes
F1 C4 C5 118.3(8) . . . yes
C3 C4 C5 122.2(8) . . . yes
C4 C5 C6 120.1(7) . . . yes
C4 C5 H2 120.7 . . . no
C6 C5 H2 119.1 . . . no
C1 C6 C5 117.4(7) . . . yes
C1 C6 C20 121.5(7) . . . yes
C5 C6 C20 121.0(7) . . . yes
N1 C7 C2 114.9(6) . . . yes
N1 C7 H29 110.8 . . . no
N1 C7 H30 106.9 . . . no
C2 C7 H29 111.6 . . . no
C2 C7 H30 108.8 . . . no
H29 C7 H30 103.0 . . . no
N1 C8 C9 110.6(6) . . . yes
N1 C8 H21 109.4 . . . no
N1 C8 H22 109.6 . . . no
C9 C8 H21 110.6 . . . no
C9 C8 H22 111.9 . . . no
H21 C8 H22 104.6 . . . no
N3 C9 C8 113.4(6) . . . yes
N3 C9 C10 121.6(7) . . . yes
C8 C9 C10 124.9(7) . . . yes
C9 C10 C11 119.6(8) . . . yes
C9 C10 H4 119.9 . . . no
C11 C10 H4 120.4 . . . no
C10 C11 C12 119.6(8) . . . yes
C10 C11 H5 121.3 . . . no
C12 C11 H5 119.1 . . . no
C11 C12 C13 118.2(7) . . . yes
C11 C12 H6 123.7 . . . no
C13 C12 H6 118.0 . . . no
N3 C13 C12 123.0(7) . . . yes
N3 C13 H7 118.4 . . . no
C12 C13 H7 118.6 . . . no
N1 C14 C15 110.9(6) . . . yes
N1 C14 H23 110.4 . . . no
N1 C14 H24 109.3 . . . no
C15 C14 H23 112.9 . . . no
C15 C14 H24 110.8 . . . no
H23 C14 H24 102.2 . . . no
N4 C15 C14 116.2(5) . . . yes
N4 C15 C16 122.6(7) . . . yes
C14 C15 C16 121.0(7) . . . yes
C15 C16 C17 118.8(8) . . . yes
C15 C16 H8 120.7 . . . no
C17 C16 H8 120.4 . . . no
C16 C17 C18 119.9(7) . . . yes
C16 C17 H9 120.9 . . . no
C18 C17 H9 118.9 . . . no
C17 C18 C19 117.7(7) . . . yes
C17 C18 H10 119.9 . . . no
C19 C18 H10 122.1 . . . no
N4 C19 C18 122.0(7) . . . yes
N4 C19 H11 118.8 . . . no
C18 C19 H11 119.2 . . . no
N2 C20 C6 114.6(5) . . . yes
N2 C20 H31 108.5 . . . no
N2 C20 H32 108.9 . . . no
C6 C20 H31 108.7 . . . no
C6 C20 H32 111.1 . . . no
H31 C20 H32 104.5 . . . no
N2 C21 C22 110.1(6) . . . yes
N2 C21 H25 107.7 . . . no
N2 C21 H26 114.2 . . . no
C22 C21 H25 107.8 . . . no
C22 C21 H26 112.2 . . . no
H25 C21 H26 104.5 . . . no
N5 C22 C21 112.7(5) . . . yes
N5 C22 C23 122.4(7) . . . yes
C21 C22 C23 124.9(7) . . . yes
C22 C23 C24 117.3(7) . . . yes
C22 C23 H13 120.5 . . . no
C24 C23 H13 122.2 . . . no
C23 C24 C25 121.0(7) . . . yes
C23 C24 H14 116.9 . . . no
C25 C24 H14 122.0 . . . no
C24 C25 C26 118.5(7) . . . yes
C24 C25 H15 119.7 . . . no
C26 C25 H15 121.9 . . . no
N5 C26 C25 123.5(7) . . . yes
N5 C26 H16 118.7 . . . no
C25 C26 H16 117.7 . . . no
N2 C27 C28 110.3(6) . . . yes
N2 C27 H27 111.8 . . . no
N2 C27 H28 109.7 . . . no
C28 C27 H27 109.9 . . . no
C28 C27 H28 108.6 . . . no
H27 C27 H28 106.3 . . . no
N6 C28 C27 115.6(6) . . . yes
N6 C28 C29 122.8(6) . . . yes
C27 C28 C29 121.5(7) . . . yes
C28 C29 C30 120.0(8) . . . yes
C28 C29 H17 120.8 . . . no
C30 C29 H17 118.8 . . . no
C29 C30 C31 118.2(7) . . . yes
C29 C30 H18 122.7 . . . no
C31 C30 H18 118.4 . . . no
C30 C31 C32 119.2(7) . . . yes
C30 C31 H19 121.5 . . . no
C32 C31 H19 118.6 . . . no
N6 C32 C31 122.2(7) . . . yes
N6 C32 H20 118.2 . . . no
C31 C32 H20 119.0 . . . no

loop_
_geom_bond_atom_site_label_1
_geom_bond_atom_site_label_2
_geom_bond_distance
_geom_bond_site_symmetry_1
_geom_bond_site_symmetry_2
_geom_bond_publ_flag
CU1 O1 2.088(4) . . yes
CU1 O2 1.895(5) . . yes
CU1 N1 2.004(6) . . yes
CU1 N3 2.047(6) . . yes
CU1 N4 2.034(5) . . yes
CU2 O1 2.122(5) . . yes
CU2 O2 1.920(4) . . yes
CU2 N2 2.009(6) . . yes
CU2 N5 2.057(5) . . yes
CU2 N6 2.005(5) . . yes
CL1 O3 1.412(6) . . yes
CL1 O4 1.409(8) . . yes
CL1 O5 1.418(8) . . yes
CL1 O6 1.434(5) . . yes
CL2 O7 1.376(7) . . yes
CL2 O8 1.383(6) . . yes
CL2 O9 1.288(9) . . yes
CL2 O10 1.39(1) . . yes
F1 C4 1.35(1) . . yes
O1 C1 1.328(9) . . yes
O2 H33 0.86 . . no
N1 C7 1.502(9) . . yes
N1 C8 1.48(1) . . yes
N1 C14 1.475(8) . . yes
N2 C20 1.491(9) . . yes
N2 C21 1.50(1) . . yes
N2 C27 1.480(8) . . yes
N3 C9 1.35(1) . . yes
N3 C13 1.336(9) . . yes
N4 C15 1.310(9) . . yes
N4 C19 1.316(9) . . yes
N5 C22 1.362(9) . . yes
N5 C26 1.338(9) . . yes
N6 C28 1.34(1) . . yes
N6 C32 1.332(9) . . yes
C1 C2 1.40(1) . . yes
C1 C6 1.41(1) . . yes
C2 C3 1.40(1) . . yes
C2 C7 1.48(1) . . yes
C3 C4 1.37(1) . . yes
C3 H1 1.06 . . no
C4 C5 1.37(1) . . yes
C5 C6 1.43(1) . . yes
C5 H2 0.97 . . no
C6 C20 1.47(1) . . yes
C7 H29 0.97 . . no
C7 H30 1.01 . . no
C8 C9 1.49(1) . . yes
C8 H21 0.99 . . no
C8 H22 0.97 . . no
C9 C10 1.36(1) . . yes
C10 C11 1.38(1) . . yes
C10 H4 0.96 . . no
C11 C12 1.35(1) . . yes
C11 H5 0.95 . . no
C12 C13 1.38(1) . . yes
C12 H6 0.99 . . no
C13 H7 1.00 . . no
C14 C15 1.48(1) . . yes
C14 H23 0.99 . . no
C14 H24 1.00 . . no
C15 C16 1.387(9) . . yes
C16 C17 1.34(1) . . yes
C16 H8 0.99 . . no
C17 C18 1.37(1) . . yes
C17 H9 0.96 . . no
C18 C19 1.400(9) . . yes
C18 H10 1.01 . . no
C19 H11 1.05 . . no
C20 H31 0.98 . . no
C20 H32 0.98 . . no
C21 C22 1.52(1) . . yes
C21 H25 1.02 . . no
C21 H26 0.94 . . no
C22 C23 1.362(9) . . yes
C23 C24 1.37(1) . . yes
C23 H13 0.97 . . no
C24 C25 1.36(1) . . yes
C24 H14 0.98 . . no
C25 C26 1.33(1) . . yes
C25 H15 0.99 . . no
C26 H16 1.00 . . no
C27 C28 1.48(1) . . yes
C27 H27 0.95 . . no
C27 H28 0.98 . . no
C28 C29 1.37(1) . . yes
C29 C30 1.34(1) . . yes
C29 H17 1.00 . . no
C30 C31 1.40(1) . . yes
C30 H18 0.97 . . no
C31 C32 1.38(1) . . yes
C31 H19 0.99 . . no
C32 H20 1.00 . . no
